data_4120183
loop_
_publ_author_name
'Moran Feller'
'Yael Diskin-Posner'
'Gregory Leitus'
'Linda J. W. Shimon'
'David Milstein'

_publ_section_title
;
 Direct Observation of Reductive Elimination of MeX (X = Cl, Br, I) from
 RhIII Complexes: Mechanistic Insight and the Importance of Sterics
;
_journal_name_full 'Journal of the American Chemical Society'
_journal_page_first 11040
_journal_page_last 11047
_journal_paper_doi 10.1021/ja401852c
_journal_volume 135
_journal_year 2013
_chemical_formula_moiety 'C20 H38 I N P2 Rh, B F4'
_chemical_formula_sum 'C20 H38 B F4 I N P2 Rh'
_chemical_formula_weight 671.07
_chemical_name_systematic
; 
 ? 
;
_space_group_IT_number 2
_symmetry_cell_setting triclinic
_symmetry_space_group_name_Hall '-P 1'
_symmetry_space_group_name_H-M 'P -1'
_atom_sites_solution_hydrogens geom
_atom_sites_solution_primary direct
_atom_sites_solution_secondary difmap
_audit_creation_method SHELXL-97
_cell_angle_alpha 87.5844(10)
_cell_angle_beta 87.4471(12)
_cell_angle_gamma 74.2329(11)
_cell_formula_units_Z 4
_cell_length_a 7.8269(2)
_cell_length_b 11.2717(3)
_cell_length_c 30.4115(8)
_cell_measurement_reflns_used 59103
_cell_measurement_temperature 120(2)
_cell_measurement_theta_max 27.48
_cell_measurement_theta_min 2.55
_cell_volume 2578.21(12)
_computing_cell_refinement HKL
_computing_data_collection 'Collect package Bruker-Nonius'
_computing_data_reduction HKL
_computing_structure_refinement 'SHELXL-97 (Sheldrick, 1997)'
_computing_structure_solution 'SHELXS-97 (Sheldrick, 1990)'
_diffrn_ambient_temperature 120(2)
_diffrn_measured_fraction_theta_full 0.960
_diffrn_measured_fraction_theta_max 0.960
_diffrn_measurement_device_type 'Nonius Kappa CCD'
_diffrn_measurement_method 'Phi and Omega scans'
_diffrn_radiation_monochromator graphite
_diffrn_radiation_source 'fine-focus sealed tube'
_diffrn_radiation_type MoK\a
_diffrn_radiation_wavelength 0.71073
_diffrn_reflns_av_R_equivalents 0.065
_diffrn_reflns_av_sigmaI/netI 0.0488
_diffrn_reflns_limit_h_max 9
_diffrn_reflns_limit_h_min -9
_diffrn_reflns_limit_k_max 13
_diffrn_reflns_limit_k_min -13
_diffrn_reflns_limit_l_max 37
_diffrn_reflns_limit_l_min 0
_diffrn_reflns_number 11165
_diffrn_reflns_theta_full 25.68
_diffrn_reflns_theta_max 25.68
_diffrn_reflns_theta_min 2.68
_exptl_absorpt_coefficient_mu 2.021
_exptl_absorpt_correction_T_max 0.8715
_exptl_absorpt_correction_T_min 0.6320
_exptl_absorpt_correction_type empirical
_exptl_absorpt_process_details 'SHELXL-97 (Sheldrick, 1997)'
_exptl_crystal_colour 'Orange Red'
_exptl_crystal_density_diffrn 1.729
_exptl_crystal_description Needle
_exptl_crystal_F_000 1336
_exptl_crystal_size_max 0.25
_exptl_crystal_size_mid 0.10
_exptl_crystal_size_min 0.07
_refine_diff_density_max 1.848
_refine_diff_density_min -1.534
_refine_diff_density_rms 0.214
_refine_ls_extinction_method none
_refine_ls_goodness_of_fit_ref 1.329
_refine_ls_hydrogen_treatment constr
_refine_ls_matrix_type full
_refine_ls_number_parameters 559
_refine_ls_number_reflns 9424
_refine_ls_number_restraints 0
_refine_ls_restrained_S_all 1.329
_refine_ls_R_factor_all 0.0772
_refine_ls_R_factor_gt 0.0670
_refine_ls_shift/su_max 0.001
_refine_ls_shift/su_mean 0.000
_refine_ls_structure_factor_coef Fsqd
_refine_ls_weighting_details 'calc w=1/[\s^2^(Fo^2^)+(0.0000P)^2^+43.7603P] where P=(Fo^2^+2Fc^2^)/3'
_refine_ls_weighting_scheme calc
_refine_ls_wR_factor_gt 0.1413
_refine_ls_wR_factor_ref 0.1440
_reflns_number_gt 8523
_reflns_number_total 9424
_reflns_threshold_expression >2sigma(I)
_cod_data_source_file ja401852c_si_002_5.cif
_cod_data_source_block m789a
_cod_original_sg_symbol_Hall -P1
_cod_database_code 4120183

loop_
_symmetry_equiv_pos_as_xyz
'x, y, z'
'-x, -y, -z'

loop_
_atom_site_label
_atom_site_type_symbol
_atom_site_fract_x
_atom_site_fract_y
_atom_site_fract_z
_atom_site_U_iso_or_equiv
_atom_site_adp_type
_atom_site_occupancy
_atom_site_symmetry_multiplicity
_atom_site_calc_flag
_atom_site_refinement_flags
Rh1 Rh -0.33752(9) 0.14005(6) 0.13240(2) 0.01119(16) Uani 1 1 d .
I1 I -0.16605(8) 0.20061(6) 0.196210(19) 0.01963(15) Uani 1 1 d .
N11 N -0.4867(9) 0.1077(6) 0.0817(2) 0.0122(15) Uani 1 1 d .
P3 P -0.3396(3) -0.0583(2) 0.15680(7) 0.0135(5) Uani 1 1 d .
P2 P -0.4116(3) 0.3404(2) 0.10451(7) 0.0136(5) Uani 1 1 d .
C21 C -0.5005(13) 0.3175(8) 0.0515(3) 0.0167(19) Uani 1 1 d .
H21A H -0.6006 0.3897 0.0442 0.020 Uiso 1 1 calc R
H21B H -0.4069 0.3111 0.0280 0.020 Uiso 1 1 calc R
C7 C -0.5635(12) 0.2027(8) 0.0531(3) 0.0148(18) Uani 1 1 d .
C6 C -0.6873(12) 0.1886(9) 0.0241(3) 0.020(2) Uani 1 1 d .
H6 H -0.7404 0.2544 0.0044 0.024 Uiso 1 1 calc R
C5 C -0.7341(12) 0.0782(9) 0.0239(3) 0.0178(19) Uani 1 1 d .
H5 H -0.8237 0.0696 0.0052 0.021 Uiso 1 1 calc R
C4 C -0.6497(12) -0.0176(9) 0.0509(3) 0.020(2) Uani 1 1 d .
H4 H -0.6764 -0.0948 0.0501 0.024 Uiso 1 1 calc R
C3 C -0.5253(11) -0.0020(8) 0.0795(3) 0.0145(18) Uani 1 1 d .
C31 C -0.4172(13) -0.1088(8) 0.1067(3) 0.020(2) Uani 1 1 d .
H31A H -0.3133 -0.1545 0.0888 0.024 Uiso 1 1 calc R
H31B H -0.4904 -0.1659 0.1150 0.024 Uiso 1 1 calc R
C32 C -0.1400(12) -0.1824(8) 0.1706(3) 0.0183(19) Uani 1 1 d .
H32 H -0.0429 -0.1751 0.1490 0.022 Uiso 1 1 calc R
C34 C -0.0786(14) -0.1679(9) 0.2162(4) 0.028(2) Uani 1 1 d .
H34A H -0.1672 -0.1808 0.2384 0.043 Uiso 1 1 calc R
H34B H -0.0644 -0.0846 0.2185 0.043 Uiso 1 1 calc R
H34C H 0.0353 -0.2288 0.2212 0.043 Uiso 1 1 calc R
C35 C -0.1644(16) -0.3116(9) 0.1670(4) 0.030(2) Uani 1 1 d .
H35A H -0.0503 -0.3732 0.1710 0.045 Uiso 1 1 calc R
H35B H -0.2081 -0.3197 0.1378 0.045 Uiso 1 1 calc R
H35C H -0.2506 -0.3248 0.1897 0.045 Uiso 1 1 calc R
C33 C -0.5122(13) -0.0643(9) 0.2000(3) 0.021(2) Uani 1 1 d .
H33 H -0.4866 -0.1507 0.2124 0.026 Uiso 1 1 calc R
C36 C -0.6956(14) -0.0303(11) 0.1819(4) 0.037(3) Uani 1 1 d .
H36A H -0.7831 -0.0315 0.2058 0.055 Uiso 1 1 calc R
H36B H -0.7022 -0.0897 0.1598 0.055 Uiso 1 1 calc R
H36C H -0.7209 0.0526 0.1681 0.055 Uiso 1 1 calc R
C37 C -0.5070(14) 0.0213(10) 0.2378(3) 0.027(2) Uani 1 1 d .
H37A H -0.5405 0.1072 0.2269 0.041 Uiso 1 1 calc R
H37B H -0.3866 0.0008 0.2490 0.041 Uiso 1 1 calc R
H37C H -0.5905 0.0102 0.2616 0.041 Uiso 1 1 calc R
C22 C -0.2644(12) 0.4403(8) 0.0937(3) 0.0162(19) Uani 1 1 d .
H22 H -0.2419 0.4704 0.1228 0.019 Uiso 1 1 calc R
C24 C -0.0823(12) 0.3702(10) 0.0736(3) 0.023(2) Uani 1 1 d .
H24A H -0.0985 0.3412 0.0445 0.034 Uiso 1 1 calc R
H24B H -0.0279 0.2994 0.0928 0.034 Uiso 1 1 calc R
H24C H -0.0048 0.4255 0.0705 0.034 Uiso 1 1 calc R
C25 C -0.3516(14) 0.5549(9) 0.0652(3) 0.026(2) Uani 1 1 d .
H25A H -0.2727 0.6093 0.0622 0.039 Uiso 1 1 calc R
H25B H -0.4650 0.5991 0.0791 0.039 Uiso 1 1 calc R
H25C H -0.3725 0.5293 0.0359 0.039 Uiso 1 1 calc R
C23 C -0.6085(12) 0.4335(8) 0.1354(3) 0.0179(19) Uani 1 1 d .
H23 H -0.6850 0.4917 0.1139 0.021 Uiso 1 1 calc R
C27 C -0.7160(13) 0.3470(9) 0.1555(3) 0.026(2) Uani 1 1 d .
H27A H -0.6439 0.2892 0.1768 0.039 Uiso 1 1 calc R
H27B H -0.7482 0.3008 0.1321 0.039 Uiso 1 1 calc R
H27C H -0.8242 0.3961 0.1704 0.039 Uiso 1 1 calc R
C26 C -0.5631(14) 0.5094(9) 0.1710(3) 0.027(2) Uani 1 1 d .
H26A H -0.6715 0.5498 0.1879 0.040 Uiso 1 1 calc R
H26B H -0.5104 0.5722 0.1574 0.040 Uiso 1 1 calc R
H26C H -0.4781 0.4553 0.1908 0.040 Uiso 1 1 calc R
C1 C -0.1168(12) 0.0695(9) 0.0917(3) 0.0175(19) Uani 1 1 d .
H1A H -0.1089 -0.0166 0.0856 0.026 Uiso 1 1 calc R
H1B H -0.0095 0.0737 0.1062 0.026 Uiso 1 1 calc R
H1C H -0.1278 0.1180 0.0639 0.026 Uiso 1 1 calc R
Rh2 Rh -0.20097(9) -0.66461(6) -0.36588(2) 0.01167(16) Uani 1 1 d .
I2 I -0.37898(9) -0.73077(6) -0.29832(2) 0.02336(16) Uani 1 1 d .
N12 N -0.0350(10) -0.6266(6) -0.4162(2) 0.0127(15) Uani 1 1 d .
P4 P -0.2163(3) -0.4688(2) -0.34297(8) 0.0148(5) Uani 1 1 d .
P5 P -0.1182(3) -0.8623(2) -0.39286(7) 0.0138(5) Uani 1 1 d .
C51 C -0.0146(13) -0.8307(8) -0.4458(3) 0.0159(19) Uani 1 1 d .
H51A H 0.0879 -0.9017 -0.4529 0.019 Uiso 1 1 calc R
H51B H -0.1014 -0.8212 -0.4693 0.019 Uiso 1 1 calc R
C16 C 0.0477(12) -0.7154(8) -0.4449(3) 0.0151(18) Uani 1 1 d .
C15 C 0.1783(12) -0.6981(9) -0.4749(3) 0.0172(19) Uani 1 1 d .
H15 H 0.2332 -0.7608 -0.4949 0.021 Uiso 1 1 calc R
C14 C 0.2285(13) -0.5894(9) -0.4756(3) 0.021(2) Uani 1 1 d .
H14 H 0.3213 -0.5776 -0.4951 0.026 Uiso 1 1 calc R
C13 C 0.1397(13) -0.4982(9) -0.4472(3) 0.020(2) Uani 1 1 d .
H13 H 0.1705 -0.4222 -0.4474 0.024 Uiso 1 1 calc R
C12 C 0.0053(12) -0.5168(8) -0.4182(3) 0.0169(19) Uani 1 1 d .
C41 C -0.1036(13) -0.4128(8) -0.3905(3) 0.022(2) Uani 1 1 d .
H41A H -0.1936 -0.3563 -0.4090 0.026 Uiso 1 1 calc R
H41B H -0.0249 -0.3655 -0.3799 0.026 Uiso 1 1 calc R
C42 C -0.4295(13) -0.3498(9) -0.3361(3) 0.020(2) Uani 1 1 d .
H42 H -0.5045 -0.3611 -0.3605 0.025 Uiso 1 1 calc R
C44 C -0.4191(15) -0.2144(9) -0.3410(3) 0.028(2) Uani 1 1 d .
H44A H -0.5393 -0.1592 -0.3433 0.041 Uiso 1 1 calc R
H44B H -0.3484 -0.2047 -0.3677 0.041 Uiso 1 1 calc R
H44C H -0.3632 -0.1939 -0.3153 0.041 Uiso 1 1 calc R
C45 C -0.5302(15) -0.3708(9) -0.2930(4) 0.034(3) Uani 1 1 d .
H45A H -0.4668 -0.3548 -0.2678 0.051 Uiso 1 1 calc R
H45B H -0.5375 -0.4563 -0.2910 0.051 Uiso 1 1 calc R
H45C H -0.6503 -0.3147 -0.2928 0.051 Uiso 1 1 calc R
C43 C -0.0790(15) -0.4758(10) -0.2942(4) 0.029(2) Uani 1 1 d .
H43 H -0.1323 -0.5170 -0.2695 0.035 Uiso 1 1 calc R
C46 C -0.0699(17) -0.3534(10) -0.2783(4) 0.039(3) Uani 1 1 d .
H46A H -0.0051 -0.3660 -0.2509 0.058 Uiso 1 1 calc R
H46B H -0.1905 -0.3007 -0.2730 0.058 Uiso 1 1 calc R
H46C H -0.0081 -0.3137 -0.3007 0.058 Uiso 1 1 calc R
C47 C 0.1068(16) -0.5569(12) -0.3038(4) 0.040(3) Uani 1 1 d .
H47A H 0.1654 -0.5172 -0.3269 0.060 Uiso 1 1 calc R
H47B H 0.0999 -0.6371 -0.3136 0.060 Uiso 1 1 calc R
H47C H 0.1753 -0.5689 -0.2769 0.060 Uiso 1 1 calc R
C52 C 0.0685(12) -0.9660(9) -0.3626(3) 0.020(2) Uani 1 1 d .
H52 H 0.1436 -1.0251 -0.3840 0.024 Uiso 1 1 calc R
C55 C 0.0064(16) -1.0407(9) -0.3254(4) 0.032(3) Uani 1 1 d .
H55A H 0.1095 -1.0903 -0.3096 0.048 Uiso 1 1 calc R
H55B H -0.0566 -1.0953 -0.3376 0.048 Uiso 1 1 calc R
H55C H -0.0736 -0.9846 -0.3050 0.048 Uiso 1 1 calc R
C54 C 0.1817(13) -0.8886(9) -0.3452(3) 0.026(2) Uani 1 1 d .
H54A H 0.1137 -0.8348 -0.3224 0.039 Uiso 1 1 calc R
H54B H 0.2148 -0.8381 -0.3694 0.039 Uiso 1 1 calc R
H54C H 0.2893 -0.9431 -0.3327 0.039 Uiso 1 1 calc R
C53 C -0.2653(12) -0.9578(8) -0.4047(3) 0.0155(18) Uani 1 1 d .
H53 H -0.2984 -0.9929 -0.3758 0.019 Uiso 1 1 calc R
C56 C -0.4390(13) -0.8847(10) -0.4255(4) 0.027(2) Uani 1 1 d .
H56A H -0.4124 -0.8508 -0.4544 0.041 Uiso 1 1 calc R
H56B H -0.5001 -0.8171 -0.4064 0.041 Uiso 1 1 calc R
H56C H -0.5154 -0.9394 -0.4290 0.041 Uiso 1 1 calc R
C57 C -0.1683(14) -1.0683(9) -0.4332(3) 0.027(2) Uani 1 1 d .
H57A H -0.2508 -1.1167 -0.4394 0.040 Uiso 1 1 calc R
H57B H -0.0675 -1.1205 -0.4173 0.040 Uiso 1 1 calc R
H57C H -0.1252 -1.0376 -0.4610 0.040 Uiso 1 1 calc R
C2 C -0.4060(12) -0.5908(8) -0.4077(3) 0.019(2) Uani 1 1 d .
H2A H -0.3998 -0.5088 -0.4184 0.028 Uiso 1 1 calc R
H2B H -0.5198 -0.5839 -0.3918 0.028 Uiso 1 1 calc R
H2C H -0.3958 -0.6445 -0.4327 0.028 Uiso 1 1 calc R
B1 B 0.6437(14) 0.2274(9) 0.4496(4) 0.018(2) Uani 1 1 d .
F1 F 0.6744(9) 0.2943(6) 0.48422(19) 0.0331(15) Uani 1 1 d .
F2 F 0.4615(8) 0.2594(6) 0.4425(2) 0.0337(15) Uani 1 1 d .
F3 F 0.7336(7) 0.2552(5) 0.41122(18) 0.0257(13) Uani 1 1 d .
F4 F 0.7014(10) 0.1027(6) 0.4598(2) 0.0433(18) Uani 1 1 d .
B11 B 0.8707(14) 0.2865(10) 0.9472(3) 0.017(2) Uani 1 1 d .
F11 F 0.8431(9) 0.2070(6) 0.98146(19) 0.0334(15) Uani 1 1 d .
F12 F 0.7949(8) 0.2619(5) 0.90911(18) 0.0267(13) Uani 1 1 d .
F13 F 0.7984(9) 0.4065(5) 0.9588(2) 0.0385(16) Uani 1 1 d .
F14 F 1.0521(8) 0.2655(6) 0.9394(2) 0.0349(15) Uani 1 1 d .

loop_
_atom_site_aniso_label
_atom_site_aniso_U_11
_atom_site_aniso_U_22
_atom_site_aniso_U_33
_atom_site_aniso_U_23
_atom_site_aniso_U_13
_atom_site_aniso_U_12
Rh1 0.0128(3) 0.0102(3) 0.0109(3) -0.0012(2) -0.0012(3) -0.0034(3)
I1 0.0231(3) 0.0196(3) 0.0174(3) -0.0039(2) -0.0062(2) -0.0063(3)
N11 0.011(4) 0.010(4) 0.016(4) -0.001(3) 0.002(3) -0.004(3)
P3 0.0152(12) 0.0105(11) 0.0149(11) -0.0008(9) 0.0010(9) -0.0041(9)
P2 0.0158(12) 0.0115(11) 0.0141(11) 0.0003(9) -0.0012(9) -0.0045(9)
C21 0.022(5) 0.016(5) 0.013(4) 0.003(4) -0.001(4) -0.008(4)
C7 0.013(4) 0.017(5) 0.015(4) -0.004(3) -0.002(3) -0.003(4)
C6 0.018(5) 0.026(5) 0.015(4) 0.004(4) 0.002(4) -0.006(4)
C5 0.012(4) 0.028(5) 0.015(4) -0.009(4) 0.001(4) -0.007(4)
C4 0.016(5) 0.024(5) 0.022(5) -0.009(4) -0.004(4) -0.007(4)
C3 0.012(4) 0.014(4) 0.018(4) 0.001(3) 0.000(4) -0.004(4)
C31 0.031(6) 0.012(5) 0.017(5) -0.002(4) -0.003(4) -0.007(4)
C32 0.017(5) 0.014(5) 0.021(5) 0.001(4) 0.000(4) 0.001(4)
C34 0.031(6) 0.016(5) 0.039(6) -0.001(4) -0.008(5) -0.007(4)
C35 0.046(7) 0.010(5) 0.032(6) -0.001(4) -0.007(5) -0.002(5)
C33 0.022(5) 0.022(5) 0.016(5) 0.000(4) 0.005(4) 0.001(4)
C36 0.017(6) 0.040(7) 0.047(7) 0.006(5) 0.009(5) 0.001(5)
C37 0.030(6) 0.033(6) 0.020(5) -0.005(4) 0.011(4) -0.011(5)
C22 0.020(5) 0.017(5) 0.015(4) -0.001(4) 0.000(4) -0.012(4)
C24 0.019(5) 0.035(6) 0.021(5) -0.002(4) 0.001(4) -0.020(5)
C25 0.033(6) 0.019(5) 0.031(6) 0.001(4) -0.005(5) -0.016(5)
C23 0.018(5) 0.010(4) 0.022(5) 0.000(4) 0.000(4) 0.003(4)
C27 0.019(5) 0.025(5) 0.031(6) -0.003(4) 0.007(4) -0.005(4)
C26 0.030(6) 0.022(5) 0.029(6) -0.009(4) 0.002(4) -0.008(4)
C1 0.019(5) 0.019(5) 0.013(4) -0.002(4) 0.004(4) -0.003(4)
Rh2 0.0130(3) 0.0096(3) 0.0121(3) -0.0010(3) 0.0006(3) -0.0027(3)
I2 0.0269(4) 0.0206(3) 0.0210(3) 0.0034(2) 0.0087(3) -0.0058(3)
N12 0.014(4) 0.008(4) 0.016(4) 0.000(3) -0.002(3) -0.003(3)
P4 0.0180(12) 0.0111(11) 0.0152(11) -0.0035(9) -0.0009(9) -0.0033(9)
P5 0.0177(12) 0.0091(11) 0.0144(11) -0.0011(8) 0.0010(9) -0.0033(9)
C51 0.027(5) 0.015(5) 0.008(4) -0.004(3) 0.003(4) -0.010(4)
C16 0.013(4) 0.017(5) 0.016(4) -0.002(4) 0.002(4) -0.006(4)
C15 0.015(5) 0.020(5) 0.014(4) -0.002(4) -0.001(4) -0.001(4)
C14 0.021(5) 0.017(5) 0.025(5) -0.008(4) 0.010(4) -0.003(4)
C13 0.027(5) 0.016(5) 0.020(5) 0.002(4) 0.000(4) -0.013(4)
C12 0.012(4) 0.017(5) 0.022(5) 0.006(4) -0.008(4) -0.002(4)
C41 0.029(6) 0.011(5) 0.024(5) -0.003(4) 0.002(4) -0.005(4)
C42 0.019(5) 0.018(5) 0.023(5) -0.005(4) 0.001(4) -0.002(4)
C44 0.037(6) 0.012(5) 0.028(5) -0.005(4) 0.001(5) 0.004(4)
C45 0.033(6) 0.016(5) 0.045(7) -0.001(5) 0.026(5) 0.004(4)
C43 0.035(6) 0.027(6) 0.027(5) -0.004(4) -0.012(5) -0.006(5)
C46 0.044(7) 0.029(6) 0.044(7) -0.020(5) -0.008(6) -0.009(5)
C47 0.035(7) 0.045(7) 0.035(6) -0.012(5) -0.019(5) 0.003(6)
C52 0.017(5) 0.018(5) 0.026(5) 0.002(4) -0.003(4) -0.006(4)
C55 0.044(7) 0.018(5) 0.033(6) 0.012(4) -0.011(5) -0.007(5)
C54 0.023(5) 0.021(5) 0.031(6) -0.005(4) -0.012(4) 0.002(4)
C53 0.015(5) 0.016(5) 0.018(4) -0.003(4) 0.000(4) -0.008(4)
C56 0.022(5) 0.028(6) 0.034(6) -0.001(5) -0.004(4) -0.011(5)
C57 0.029(6) 0.020(5) 0.033(6) -0.011(4) 0.003(5) -0.009(4)
C2 0.021(5) 0.017(5) 0.019(5) -0.001(4) -0.006(4) -0.004(4)
B1 0.016(5) 0.010(5) 0.023(5) 0.002(4) -0.007(4) 0.004(4)
F1 0.045(4) 0.043(4) 0.019(3) -0.001(3) -0.002(3) -0.025(3)
F2 0.018(3) 0.052(4) 0.031(3) -0.005(3) 0.001(3) -0.009(3)
F3 0.023(3) 0.032(3) 0.023(3) 0.002(2) 0.000(2) -0.009(3)
F4 0.057(5) 0.018(3) 0.049(4) 0.005(3) 0.016(3) -0.003(3)
B11 0.021(6) 0.016(5) 0.017(5) -0.004(4) -0.002(4) -0.007(4)
F11 0.051(4) 0.038(4) 0.020(3) 0.001(3) -0.003(3) -0.028(3)
F12 0.029(3) 0.028(3) 0.024(3) -0.004(2) -0.006(2) -0.007(3)
F13 0.047(4) 0.022(3) 0.040(4) -0.008(3) -0.022(3) 0.007(3)
F14 0.017(3) 0.053(4) 0.036(4) -0.007(3) 0.001(3) -0.012(3)

loop_
_atom_type_symbol
_atom_type_description
_atom_type_scat_dispersion_real
_atom_type_scat_dispersion_imag
_atom_type_scat_source
C C 0.0033 0.0016 'International Tables Vol C Tables 4.2.6.8 and 6.1.1.4'
H H 0.0000 0.0000 'International Tables Vol C Tables 4.2.6.8 and 6.1.1.4'
N N 0.0061 0.0033 'International Tables Vol C Tables 4.2.6.8 and 6.1.1.4'
P P 0.1023 0.0942 'International Tables Vol C Tables 4.2.6.8 and 6.1.1.4'
I I -0.4742 1.8119 'International Tables Vol C Tables 4.2.6.8 and 6.1.1.4'
Rh Rh -1.1178 0.9187 'International Tables Vol C Tables 4.2.6.8 and 6.1.1.4'
B B 0.0013 0.0007 'International Tables Vol C Tables 4.2.6.8 and 6.1.1.4'
F F 0.0171 0.0103 'International Tables Vol C Tables 4.2.6.8 and 6.1.1.4'

loop_
_geom_angle_atom_site_label_1
_geom_angle_atom_site_label_2
_geom_angle_atom_site_label_3
_geom_angle
C1 Rh1 N11 86.3(3)
C1 Rh1 P2 98.2(3)
N11 Rh1 P2 84.6(2)
C1 Rh1 P3 90.8(3)
N11 Rh1 P3 84.1(2)
P2 Rh1 P3 165.03(9)
C1 Rh1 I1 96.6(3)
N11 Rh1 I1 175.1(2)
P2 Rh1 I1 91.02(6)
P3 Rh1 I1 99.85(6)
C3 N11 C7 119.4(7)
C3 N11 Rh1 120.7(6)
C7 N11 Rh1 119.5(6)
C31 P3 C32 104.4(4)
C31 P3 C33 105.2(5)
C32 P3 C33 106.8(4)
C31 P3 Rh1 98.5(3)
C32 P3 Rh1 124.6(3)
C33 P3 Rh1 114.6(3)
C22 P2 C21 107.3(4)
C22 P2 C23 106.2(4)
C21 P2 C23 103.6(4)
C22 P2 Rh1 127.6(3)
C21 P2 Rh1 99.8(3)
C23 P2 Rh1 109.7(3)
C7 C21 P2 111.2(6)
C7 C21 H21A 109.4
P2 C21 H21A 109.4
C7 C21 H21B 109.4
P2 C21 H21B 109.4
H21A C21 H21B 108.0
N11 C7 C6 120.0(8)
N11 C7 C21 118.9(7)
C6 C7 C21 120.9(8)
C7 C6 C5 120.1(9)
C7 C6 H6 119.9
C5 C6 H6 119.9
C4 C5 C6 119.1(9)
C4 C5 H5 120.4
C6 C5 H5 120.4
C5 C4 C3 119.9(9)
C5 C4 H4 120.1
C3 C4 H4 120.1
N11 C3 C4 121.3(8)
N11 C3 C31 117.3(8)
C4 C3 C31 121.3(8)
C3 C31 P3 112.2(6)
C3 C31 H31A 109.2
P3 C31 H31A 109.2
C3 C31 H31B 109.2
P3 C31 H31B 109.2
H31A C31 H31B 107.9
C34 C32 C35 109.7(8)
C34 C32 P3 111.3(7)
C35 C32 P3 113.4(7)
C34 C32 H32 107.4
C35 C32 H32 107.4
P3 C32 H32 107.4
C32 C34 H34A 109.5
C32 C34 H34B 109.5
H34A C34 H34B 109.5
C32 C34 H34C 109.5
H34A C34 H34C 109.5
H34B C34 H34C 109.5
C32 C35 H35A 109.5
C32 C35 H35B 109.5
H35A C35 H35B 109.5
C32 C35 H35C 109.5
H35A C35 H35C 109.5
H35B C35 H35C 109.5
C36 C33 C37 109.5(9)
C36 C33 P3 112.0(7)
C37 C33 P3 110.9(7)
C36 C33 H33 108.1
C37 C33 H33 108.1
P3 C33 H33 108.1
C33 C36 H36A 109.5
C33 C36 H36B 109.5
H36A C36 H36B 109.5
C33 C36 H36C 109.5
H36A C36 H36C 109.5
H36B C36 H36C 109.5
C33 C37 H37A 109.5
C33 C37 H37B 109.5
H37A C37 H37B 109.5
C33 C37 H37C 109.5
H37A C37 H37C 109.5
H37B C37 H37C 109.5
C25 C22 C24 111.1(8)
C25 C22 P2 112.1(6)
C24 C22 P2 112.3(6)
C25 C22 H22 107.0
C24 C22 H22 107.0
P2 C22 H22 107.0
C22 C24 H24A 109.5
C22 C24 H24B 109.5
H24A C24 H24B 109.5
C22 C24 H24C 109.5
H24A C24 H24C 109.5
H24B C24 H24C 109.5
C22 C25 H25A 109.5
C22 C25 H25B 109.5
H25A C25 H25B 109.5
C22 C25 H25C 109.5
H25A C25 H25C 109.5
H25B C25 H25C 109.5
C26 C23 C27 110.2(8)
C26 C23 P2 113.7(7)
C27 C23 P2 108.9(6)
C26 C23 H23 107.9
C27 C23 H23 107.9
P2 C23 H23 107.9
C23 C27 H27A 109.5
C23 C27 H27B 109.5
H27A C27 H27B 109.5
C23 C27 H27C 109.5
H27A C27 H27C 109.5
H27B C27 H27C 109.5
C23 C26 H26A 109.5
C23 C26 H26B 109.5
H26A C26 H26B 109.5
C23 C26 H26C 109.5
H26A C26 H26C 109.5
H26B C26 H26C 109.5
Rh1 C1 H1A 109.5
Rh1 C1 H1B 109.5
H1A C1 H1B 109.5
Rh1 C1 H1C 109.5
H1A C1 H1C 109.5
H1B C1 H1C 109.5
C2 Rh2 N12 86.2(3)
C2 Rh2 P4 89.8(3)
N12 Rh2 P4 85.1(2)
C2 Rh2 P5 97.5(3)
N12 Rh2 P5 84.4(2)
P4 Rh2 P5 166.83(9)
C2 Rh2 I2 100.0(3)
N12 Rh2 I2 173.4(2)
P4 Rh2 I2 97.03(6)
P5 Rh2 I2 92.54(6)
C12 N12 C16 119.3(8)
C12 N12 Rh2 120.0(6)
C16 N12 Rh2 120.4(6)
C41 P4 C42 104.5(4)
C41 P4 C43 107.9(5)
C42 P4 C43 110.1(5)
C41 P4 Rh2 99.6(3)
C42 P4 Rh2 122.1(3)
C43 P4 Rh2 111.0(3)
C53 P5 C51 106.4(4)
C53 P5 C52 105.5(4)
C51 P5 C52 103.7(4)
C53 P5 Rh2 127.0(3)
C51 P5 Rh2 99.3(3)
C52 P5 Rh2 112.3(3)
C16 C51 P5 111.7(6)
C16 C51 H51A 109.3
P5 C51 H51A 109.3
C16 C51 H51B 109.3
P5 C51 H51B 109.3
H51A C51 H51B 107.9
N12 C16 C15 121.4(8)
N12 C16 C51 118.5(7)
C15 C16 C51 119.9(8)
C14 C15 C16 119.9(8)
C14 C15 H15 120.0
C16 C15 H15 120.0
C15 C14 C13 118.2(9)
C15 C14 H14 120.9
C13 C14 H14 120.9
C14 C13 C12 120.6(9)
C14 C13 H13 119.7
C12 C13 H13 119.7
N12 C12 C13 120.4(8)
N12 C12 C41 119.1(8)
C13 C12 C41 120.4(8)
C12 C41 P4 112.3(6)
C12 C41 H41A 109.1
P4 C41 H41A 109.1
C12 C41 H41B 109.1
P4 C41 H41B 109.1
H41A C41 H41B 107.9
C45 C42 C44 111.1(8)
C45 C42 P4 111.8(7)
C44 C42 P4 115.6(7)
C45 C42 H42 105.8
C44 C42 H42 105.8
P4 C42 H42 105.8
C42 C44 H44A 109.5
C42 C44 H44B 109.5
H44A C44 H44B 109.5
C42 C44 H44C 109.5
H44A C44 H44C 109.5
H44B C44 H44C 109.5
C42 C45 H45A 109.5
C42 C45 H45B 109.5
H45A C45 H45B 109.5
C42 C45 H45C 109.5
H45A C45 H45C 109.5
H45B C45 H45C 109.5
C46 C43 C47 109.9(10)
C46 C43 P4 115.4(8)
C47 C43 P4 109.4(7)
C46 C43 H43 107.3
C47 C43 H43 107.3
P4 C43 H43 107.3
C43 C46 H46A 109.5
C43 C46 H46B 109.5
H46A C46 H46B 109.5
C43 C46 H46C 109.5
H46A C46 H46C 109.5
H46B C46 H46C 109.5
C43 C47 H47A 109.5
C43 C47 H47B 109.5
H47A C47 H47B 109.5
C43 C47 H47C 109.5
H47A C47 H47C 109.5
H47B C47 H47C 109.5
C55 C52 C54 110.9(8)
C55 C52 P5 112.9(7)
C54 C52 P5 108.6(7)
C55 C52 H52 108.1
C54 C52 H52 108.1
P5 C52 H52 108.1
C52 C55 H55A 109.5
C52 C55 H55B 109.5
H55A C55 H55B 109.5
C52 C55 H55C 109.5
H55A C55 H55C 109.5
H55B C55 H55C 109.5
C52 C54 H54A 109.5
C52 C54 H54B 109.5
H54A C54 H54B 109.5
C52 C54 H54C 109.5
H54A C54 H54C 109.5
H54B C54 H54C 109.5
C56 C53 C57 110.9(8)
C56 C53 P5 113.4(6)
C57 C53 P5 111.4(6)
C56 C53 H53 106.9
C57 C53 H53 106.9
P5 C53 H53 106.9
C53 C56 H56A 109.5
C53 C56 H56B 109.5
H56A C56 H56B 109.5
C53 C56 H56C 109.5
H56A C56 H56C 109.5
H56B C56 H56C 109.5
C53 C57 H57A 109.5
C53 C57 H57B 109.5
H57A C57 H57B 109.5
C53 C57 H57C 109.5
H57A C57 H57C 109.5
H57B C57 H57C 109.5
Rh2 C2 H2A 109.5
Rh2 C2 H2B 109.5
H2A C2 H2B 109.5
Rh2 C2 H2C 109.5
H2A C2 H2C 109.5
H2B C2 H2C 109.5
F4 B1 F1 109.9(8)
F4 B1 F2 109.3(8)
F1 B1 F2 108.8(8)
F4 B1 F3 109.8(8)
F1 B1 F3 109.8(8)
F2 B1 F3 109.2(8)
F13 B11 F14 109.6(8)
F13 B11 F12 110.6(8)
F14 B11 F12 108.8(8)
F13 B11 F11 109.8(8)
F14 B11 F11 108.3(8)
F12 B11 F11 109.7(8)

loop_
_geom_bond_atom_site_label_1
_geom_bond_atom_site_label_2
_geom_bond_distance
Rh1 C1 2.073(8)
Rh1 N11 2.076(7)
Rh1 P2 2.308(2)
Rh1 P3 2.329(2)
Rh1 I1 2.6220(9)
N11 C3 1.355(11)
N11 C7 1.373(11)
P3 C31 1.832(9)
P3 C32 1.843(9)
P3 C33 1.855(9)
P2 C22 1.829(9)
P2 C21 1.839(9)
P2 C23 1.852(9)
C21 C7 1.503(12)
C21 H21A 0.9900
C21 H21B 0.9900
C7 C6 1.383(13)
C6 C5 1.389(13)
C6 H6 0.9500
C5 C4 1.365(14)
C5 H5 0.9500
C4 C3 1.384(13)
C4 H4 0.9500
C3 C31 1.509(12)
C31 H31A 0.9900
C31 H31B 0.9900
C32 C34 1.518(14)
C32 C35 1.528(13)
C32 H32 1.0000
C34 H34A 0.9800
C34 H34B 0.9800
C34 H34C 0.9800
C35 H35A 0.9800
C35 H35B 0.9800
C35 H35C 0.9800
C33 C36 1.505(15)
C33 C37 1.540(13)
C33 H33 1.0000
C36 H36A 0.9800
C36 H36B 0.9800
C36 H36C 0.9800
C37 H37A 0.9800
C37 H37B 0.9800
C37 H37C 0.9800
C22 C25 1.538(13)
C22 C24 1.544(13)
C22 H22 1.0000
C24 H24A 0.9800
C24 H24B 0.9800
C24 H24C 0.9800
C25 H25A 0.9800
C25 H25B 0.9800
C25 H25C 0.9800
C23 C26 1.521(13)
C23 C27 1.544(13)
C23 H23 1.0000
C27 H27A 0.9800
C27 H27B 0.9800
C27 H27C 0.9800
C26 H26A 0.9800
C26 H26B 0.9800
C26 H26C 0.9800
C1 H1A 0.9800
C1 H1B 0.9800
C1 H1C 0.9800
Rh2 C2 2.062(9)
Rh2 N12 2.069(7)
Rh2 P4 2.313(2)
Rh2 P5 2.320(2)
Rh2 I2 2.6267(9)
N12 C12 1.356(11)
N12 C16 1.362(11)
P4 C41 1.838(10)
P4 C42 1.845(10)
P4 C43 1.857(10)
P5 C53 1.832(9)
P5 C51 1.837(9)
P5 C52 1.857(10)
C51 C16 1.509(12)
C51 H51A 0.9900
C51 H51B 0.9900
C16 C15 1.388(12)
C15 C14 1.383(13)
C15 H15 0.9500
C14 C13 1.386(13)
C14 H14 0.9500
C13 C12 1.396(13)
C13 H13 0.9500
C12 C41 1.512(13)
C41 H41A 0.9900
C41 H41B 0.9900
C42 C45 1.542(13)
C42 C44 1.550(13)
C42 H42 1.0000
C44 H44A 0.9800
C44 H44B 0.9800
C44 H44C 0.9800
C45 H45A 0.9800
C45 H45B 0.9800
C45 H45C 0.9800
C43 C46 1.502(14)
C43 C47 1.516(15)
C43 H43 1.0000
C46 H46A 0.9800
C46 H46B 0.9800
C46 H46C 0.9800
C47 H47A 0.9800
C47 H47B 0.9800
C47 H47C 0.9800
C52 C55 1.523(14)
C52 C54 1.526(13)
C52 H52 1.0000
C55 H55A 0.9800
C55 H55B 0.9800
C55 H55C 0.9800
C54 H54A 0.9800
C54 H54B 0.9800
C54 H54C 0.9800
C53 C56 1.533(13)
C53 C57 1.549(12)
C53 H53 1.0000
C56 H56A 0.9800
C56 H56B 0.9800
C56 H56C 0.9800
C57 H57A 0.9800
C57 H57B 0.9800
C57 H57C 0.9800
C2 H2A 0.9800
C2 H2B 0.9800
C2 H2C 0.9800
B1 F4 1.381(12)
B1 F1 1.387(12)
B1 F2 1.397(12)
B1 F3 1.404(12)
B11 F13 1.371(12)
B11 F14 1.386(12)
B11 F12 1.395(12)
B11 F11 1.394(12)

loop_
_geom_torsion_atom_site_label_1
_geom_torsion_atom_site_label_2
_geom_torsion_atom_site_label_3
_geom_torsion_atom_site_label_4
_geom_torsion
C1 Rh1 N11 C3 89.6(7)
P2 Rh1 N11 C3 -171.8(6)
P3 Rh1 N11 C3 -1.6(6)
C1 Rh1 N11 C7 -97.7(7)
P2 Rh1 N11 C7 1.0(6)
P3 Rh1 N11 C7 171.2(6)
C1 Rh1 P3 C31 -72.0(4)
N11 Rh1 P3 C31 14.2(4)
P2 Rh1 P3 C31 55.2(5)
I1 Rh1 P3 C31 -168.8(3)
C1 Rh1 P3 C32 42.1(5)
N11 Rh1 P3 C32 128.3(4)
P2 Rh1 P3 C32 169.3(4)
I1 Rh1 P3 C32 -54.7(4)
C1 Rh1 P3 C33 176.8(4)
N11 Rh1 P3 C33 -97.0(4)
P2 Rh1 P3 C33 -55.9(5)
I1 Rh1 P3 C33 80.0(4)
C1 Rh1 P2 C22 -48.3(5)
N11 Rh1 P2 C22 -133.7(4)
P3 Rh1 P2 C22 -174.7(4)
I1 Rh1 P2 C22 48.5(4)
C1 Rh1 P2 C21 72.7(4)
N11 Rh1 P2 C21 -12.7(4)
P3 Rh1 P2 C21 -53.7(5)
I1 Rh1 P2 C21 169.5(3)
C1 Rh1 P2 C23 -178.9(4)
N11 Rh1 P2 C23 95.7(4)
P3 Rh1 P2 C23 54.7(5)
I1 Rh1 P2 C23 -82.1(3)
C22 P2 C21 C7 158.2(6)
C23 P2 C21 C7 -89.7(7)
Rh1 P2 C21 C7 23.5(7)
C3 N11 C7 C6 4.0(12)
Rh1 N11 C7 C6 -168.9(6)
C3 N11 C7 C21 -171.4(8)
Rh1 N11 C7 C21 15.8(10)
P2 C21 C7 N11 -27.3(10)
P2 C21 C7 C6 157.4(7)
N11 C7 C6 C5 -0.1(13)
C21 C7 C6 C5 175.2(8)
C7 C6 C5 C4 -3.4(13)
C6 C5 C4 C3 2.9(13)
C7 N11 C3 C4 -4.5(12)
Rh1 N11 C3 C4 168.3(7)
C7 N11 C3 C31 170.9(8)
Rh1 N11 C3 C31 -16.3(10)
C5 C4 C3 N11 1.0(14)
C5 C4 C3 C31 -174.2(8)
N11 C3 C31 P3 29.6(10)
C4 C3 C31 P3 -155.0(7)
C32 P3 C31 C3 -155.2(7)
C33 P3 C31 C3 92.4(7)
Rh1 P3 C31 C3 -26.0(7)
C31 P3 C32 C34 -168.9(7)
C33 P3 C32 C34 -57.7(8)
Rh1 P3 C32 C34 79.8(7)
C31 P3 C32 C35 -44.6(8)
C33 P3 C32 C35 66.5(8)
Rh1 P3 C32 C35 -155.9(6)
C31 P3 C33 C36 -34.8(9)
C32 P3 C33 C36 -145.4(8)
Rh1 P3 C33 C36 72.2(8)
C31 P3 C33 C37 -157.5(7)
C32 P3 C33 C37 92.0(8)
Rh1 P3 C33 C37 -50.4(8)
C21 P2 C22 C25 48.5(8)
C23 P2 C22 C25 -61.8(7)
Rh1 P2 C22 C25 166.3(5)
C21 P2 C22 C24 -77.4(7)
C23 P2 C22 C24 172.3(6)
Rh1 P2 C22 C24 40.4(8)
C22 P2 C23 C26 -42.7(8)
C21 P2 C23 C26 -155.6(7)
Rh1 P2 C23 C26 98.5(7)
C22 P2 C23 C27 -166.1(7)
C21 P2 C23 C27 81.0(7)
Rh1 P2 C23 C27 -24.9(7)
C2 Rh2 N12 C12 90.9(7)
P4 Rh2 N12 C12 0.8(6)
P5 Rh2 N12 C12 -171.2(6)
C2 Rh2 N12 C16 -95.3(7)
P4 Rh2 N12 C16 174.6(7)
P5 Rh2 N12 C16 2.6(6)
C2 Rh2 P4 C41 -77.0(4)
N12 Rh2 P4 C41 9.2(4)
P5 Rh2 P4 C41 46.6(5)
I2 Rh2 P4 C41 -177.1(3)
C2 Rh2 P4 C42 37.0(5)
N12 Rh2 P4 C42 123.2(4)
P5 Rh2 P4 C42 160.6(5)
I2 Rh2 P4 C42 -63.1(4)
C2 Rh2 P4 C43 169.5(5)
N12 Rh2 P4 C43 -104.3(4)
P5 Rh2 P4 C43 -66.9(6)
I2 Rh2 P4 C43 69.4(4)
C2 Rh2 P5 C53 -46.8(5)
N12 Rh2 P5 C53 -132.2(4)
P4 Rh2 P5 C53 -169.7(5)
I2 Rh2 P5 C53 53.7(4)
C2 Rh2 P5 C51 72.0(4)
N12 Rh2 P5 C51 -13.4(4)
P4 Rh2 P5 C51 -50.9(5)
I2 Rh2 P5 C51 172.5(3)
C2 Rh2 P5 C52 -179.0(4)
N12 Rh2 P5 C52 95.6(4)
P4 Rh2 P5 C52 58.2(5)
I2 Rh2 P5 C52 -78.5(3)
C53 P5 C51 C16 156.6(6)
C52 P5 C51 C16 -92.3(7)
Rh2 P5 C51 C16 23.5(7)
C12 N12 C16 C15 3.1(13)
Rh2 N12 C16 C15 -170.8(7)
C12 N12 C16 C51 -172.6(8)
Rh2 N12 C16 C51 13.5(11)
P5 C51 C16 N12 -25.9(11)
P5 C51 C16 C15 158.3(7)
N12 C16 C15 C14 0.8(14)
C51 C16 C15 C14 176.4(9)
C16 C15 C14 C13 -2.8(14)
C15 C14 C13 C12 1.0(15)
C16 N12 C12 C13 -4.9(13)
Rh2 N12 C12 C13 169.0(7)
C16 N12 C12 C41 171.9(8)
Rh2 N12 C12 C41 -14.2(11)
C14 C13 C12 N12 2.9(14)
C14 C13 C12 C41 -173.9(9)
N12 C12 C41 P4 22.4(11)
C13 C12 C41 P4 -160.7(7)
C42 P4 C41 C12 -145.2(7)
C43 P4 C41 C12 97.6(7)
Rh2 P4 C41 C12 -18.2(7)
C41 P4 C42 C45 -171.0(7)
C43 P4 C42 C45 -55.3(9)
Rh2 P4 C42 C45 77.6(8)
C41 P4 C42 C44 -42.6(8)
C43 P4 C42 C44 73.1(8)
Rh2 P4 C42 C44 -154.0(6)
C41 P4 C43 C46 68.1(10)
C42 P4 C43 C46 -45.4(10)
Rh2 P4 C43 C46 176.2(8)
C41 P4 C43 C47 -56.5(9)
C42 P4 C43 C47 -170.0(8)
Rh2 P4 C43 C47 51.6(9)
C53 P5 C52 C55 -47.7(8)
C51 P5 C52 C55 -159.4(7)
Rh2 P5 C52 C55 94.4(7)
C53 P5 C52 C54 -171.1(7)
C51 P5 C52 C54 77.2(7)
Rh2 P5 C52 C54 -29.0(7)
C51 P5 C53 C56 -76.3(7)
C52 P5 C53 C56 173.9(7)
Rh2 P5 C53 C56 39.3(8)
C51 P5 C53 C57 49.6(8)
C52 P5 C53 C57 -60.2(8)
Rh2 P5 C53 C57 165.2(5)
